data_7115570
loop_
_publ_author_name
'Jingmei Shen'
'Glenn P. A. Yap'
'William E. Barker IV'
'William E. Geiger'
'Klaus H. Theopold'

_publ_section_title
;
 An electron transfer series of octahedral chromium complexes containing a
 redox non-innocent alpha-diimine ligand
;
_journal_name_full Chem.Commun.
_journal_page_first 10626
_journal_paper_doi 10.1039/C4cc03332A
_journal_volume 50
_journal_year 2014
_chemical_formula_sum 'C108 H100 B2 Cl4 Cr F48 N6'
_chemical_formula_weight 2609.35
_chemical_name_systematic
; 
 ? 
;
_space_group_crystal_system triclinic
_space_group_IT_number 2
_space_group_name_Hall '-P 1'
_space_group_name_H-M_alt 'P -1'
_symmetry_space_group_name_Hall '-P 1'
_symmetry_space_group_name_H-M 'P -1'
_atom_sites_solution_hydrogens geom
_audit_creation_method SHELXL-2013
_cell_angle_alpha 79.116(10)
_cell_angle_beta 77.828(10)
_cell_angle_gamma 70.078(10)
_cell_formula_units_Z 2
_cell_length_a 13.962(9)
_cell_length_b 17.728(11)
_cell_length_c 26.214(16)
_cell_measurement_reflns_used 975
_cell_measurement_temperature 200(2)
_cell_measurement_theta_max 17.12
_cell_measurement_theta_min 2.39
_cell_volume 5915(6)
_computing_cell_refinement 'Bruker SAINT'
_computing_data_collection 'Bruker APEX2'
_computing_data_reduction 'Bruker SAINT'
_computing_molecular_graphics 'Bruker SHELXTL'
_computing_publication_material 'Bruker SHELXTL'
_computing_structure_refinement 'SHELXL-2013 (Sheldrick, 2013)'
_computing_structure_solution 'SHELXS-97 (Sheldrick 2008)'
_diffrn_ambient_temperature 200(2)
_diffrn_detector_area_resol_mean 8.33
_diffrn_measured_fraction_theta_full 0.999
_diffrn_measured_fraction_theta_max 0.991
_diffrn_measurement_device_type 'Bruker AXS APEX diffractometer'
_diffrn_measurement_method '\f and \w scans'
_diffrn_radiation_type MoK\a
_diffrn_radiation_wavelength 0.71073
_diffrn_reflns_av_R_equivalents 0.1206
_diffrn_reflns_av_unetI/netI 0.2075
_diffrn_reflns_Laue_measured_fraction_full 0.999
_diffrn_reflns_Laue_measured_fraction_max 0.991
_diffrn_reflns_limit_h_max 18
_diffrn_reflns_limit_h_min -18
_diffrn_reflns_limit_k_max 23
_diffrn_reflns_limit_k_min -23
_diffrn_reflns_limit_l_max 34
_diffrn_reflns_limit_l_min -34
_diffrn_reflns_number 81558
_diffrn_reflns_point_group_measured_fraction_full 0.999
_diffrn_reflns_point_group_measured_fraction_max 0.991
_diffrn_reflns_theta_full 25.242
_diffrn_reflns_theta_max 28.296
_diffrn_reflns_theta_min 1.647
_exptl_absorpt_coefficient_mu 0.311
_exptl_absorpt_correction_T_max 0.7457
_exptl_absorpt_correction_T_min 0.6697
_exptl_absorpt_correction_type multi-scan
_exptl_absorpt_process_details 'APEX2 (Bruker, 2007)'
_exptl_crystal_colour red
_exptl_crystal_density_diffrn 1.465
_exptl_crystal_description block
_exptl_crystal_F_000 2648
_exptl_crystal_size_max 0.125
_exptl_crystal_size_mid 0.114
_exptl_crystal_size_min 0.087
_refine_diff_density_max 1.059
_refine_diff_density_min -0.477
_refine_diff_density_rms 0.073
_refine_ls_extinction_method none
_refine_ls_goodness_of_fit_ref 1.016
_refine_ls_hydrogen_treatment constr
_refine_ls_matrix_type full
_refine_ls_number_parameters 1498
_refine_ls_number_reflns 29142
_refine_ls_number_restraints 2814
_refine_ls_restrained_S_all 1.044
_refine_ls_R_factor_all 0.2414
_refine_ls_R_factor_gt 0.0936
_refine_ls_shift/su_max 0.001
_refine_ls_shift/su_mean 0.000
_refine_ls_structure_factor_coef Fsqd
_refine_ls_weighting_details 'w=1/[\s^2^(Fo^2^)+(0.1200P)^2^] where P=(Fo^2^+2Fc^2^)/3'
_refine_ls_weighting_scheme calc
_refine_ls_wR_factor_gt 0.2379
_refine_ls_wR_factor_ref 0.2960
_reflns_Friedel_coverage 0.000
_reflns_number_gt 10284
_reflns_number_total 29142
_reflns_threshold_expression 'I > 2\s(I)'
_cod_data_source_file c4cc03332a2.cif
_cod_data_source_block klat923s_sq
_cod_database_code 7115570
_shelx_space_group_comment
; 
The symmetry employed for this shelxl refinement is uniquely defined 
by the following loop, which should always be used as a source of 
symmetry information in preference to the above space-group names. 
They are only intended as comments. 
;
_shelx_estimated_absorpt_t_min 0.962
_shelx_estimated_absorpt_t_max 0.973
_shelxl_version_number 2013-4

loop_
_space_group_symop_operation_xyz
'x, y, z'
'-x, -y, -z'

loop_
_atom_site_label
_atom_site_type_symbol
_atom_site_fract_x
_atom_site_fract_y
_atom_site_fract_z
_atom_site_U_iso_or_equiv
_atom_site_adp_type
_atom_site_occupancy
_atom_site_site_symmetry_order
_atom_site_calc_flag
_atom_site_refinement_flags_posn
_atom_site_refinement_flags_adp
_atom_site_refinement_flags_occupancy
_atom_site_disorder_assembly
_atom_site_disorder_group
Cr1 Cr 0.06062(6) 0.28416(4) 0.23958(3) 0.0369(2) Uani 1 1 d . U . . .
N1 N 0.1919(3) 0.2035(2) 0.20235(15) 0.0410(9) Uani 1 1 d . U . . .
N2 N -0.0022(3) 0.2031(2) 0.22016(15) 0.0399(9) Uani 1 1 d . U . . .
N3 N 0.0439(3) 0.3643(2) 0.17168(14) 0.0383(9) Uani 1 1 d . U . . .
N4 N 0.1407(3) 0.3571(2) 0.24837(16) 0.0435(10) Uani 1 1 d . U . . .
N5 N -0.0745(3) 0.3480(2) 0.28113(16) 0.0435(10) Uani 1 1 d . U . . .
N6 N 0.0746(3) 0.2241(2) 0.31502(16) 0.0473(10) Uani 1 1 d . U . . .
B1 B 0.2884(5) 0.6934(4) 0.3777(2) 0.0439(13) Uani 1 1 d . U . . .
B2 B 0.2631(4) 0.7847(3) 0.0265(2) 0.0374(12) Uani 1 1 d . U . . .
C1 C 0.1730(4) 0.1454(3) 0.1868(2) 0.0485(13) Uani 1 1 d . U . . .
H1 H 0.2265 0.1045 0.1695 0.058 Uiso 1 1 calc R U . . .
C2 C 0.0673(4) 0.1456(3) 0.19696(19) 0.0447(12) Uani 1 1 d . U . . .
H2 H 0.0493 0.1042 0.1868 0.054 Uiso 1 1 calc R U . . .
C3 C 0.3798(4) 0.1288(4) 0.2072(2) 0.0647(16) Uani 1 1 d . U . . .
H3A H 0.3619 0.1124 0.2453 0.078 Uiso 1 1 calc R U . . .
H3B H 0.3812 0.0853 0.1881 0.078 Uiso 1 1 calc R U . . .
C4 C 0.4864(4) 0.1413(4) 0.1957(2) 0.0666(16) Uani 1 1 d . U . . .
H4A H 0.4857 0.1829 0.2163 0.080 Uiso 1 1 calc R U . . .
H4B H 0.5391 0.0902 0.2065 0.080 Uiso 1 1 calc R U . . .
C5 C 0.5138(4) 0.1676(3) 0.1379(2) 0.0595(14) Uani 1 1 d . U . . .
H5A H 0.5815 0.1770 0.1315 0.071 Uiso 1 1 calc R U . . .
H5B H 0.5203 0.1236 0.1178 0.071 Uiso 1 1 calc R U . . .
C6 C 0.4349(4) 0.2431(4) 0.1183(3) 0.0709(17) Uani 1 1 d . U . . .
H6A H 0.4534 0.2554 0.0798 0.085 Uiso 1 1 calc R U . . .
H6B H 0.4347 0.2890 0.1349 0.085 Uiso 1 1 calc R U . . .
C7 C 0.3262(4) 0.2340(3) 0.1310(2) 0.0553(14) Uani 1 1 d . U . . .
H7A H 0.2750 0.2861 0.1204 0.066 Uiso 1 1 calc R U . . .
H7B H 0.3237 0.1931 0.1107 0.066 Uiso 1 1 calc R U . . .
C8 C 0.2985(4) 0.2081(3) 0.1897(2) 0.0489(12) Uani 1 1 d . U . . .
H8 H 0.3008 0.2509 0.2090 0.059 Uiso 1 1 calc R U . . .
C9 C -0.1437(4) 0.1642(3) 0.1943(2) 0.0548(14) Uani 1 1 d . U . . .
H9A H -0.1368 0.1957 0.1590 0.066 Uiso 1 1 calc R U . . .
H9B H -0.0978 0.1080 0.1917 0.066 Uiso 1 1 calc R U . . .
C10 C -0.2553(4) 0.1643(4) 0.2115(3) 0.0681(16) Uani 1 1 d . U . . .
H10A H -0.3018 0.2207 0.2115 0.082 Uiso 1 1 calc R U . . .
H10B H -0.2743 0.1390 0.1861 0.082 Uiso 1 1 calc R U . . .
C11 C -0.2690(5) 0.1180(4) 0.2662(3) 0.0794(19) Uani 1 1 d . U . . .
H11A H -0.3421 0.1202 0.2770 0.095 Uiso 1 1 calc R U . . .
H11B H -0.2266 0.0606 0.2653 0.095 Uiso 1 1 calc R U . . .
C12 C -0.2378(5) 0.1526(5) 0.3060(3) 0.083(2) Uani 1 1 d . U . . .
H12A H -0.2437 0.1192 0.3407 0.100 Uiso 1 1 calc R U . . .
H12B H -0.2850 0.2082 0.3098 0.100 Uiso 1 1 calc R U . . .
C13 C -0.1255(4) 0.1546(4) 0.2888(2) 0.0665(16) Uani 1 1 d . U . . .
H13A H -0.1081 0.1806 0.3143 0.080 Uiso 1 1 calc R U . . .
H13B H -0.0778 0.0985 0.2891 0.080 Uiso 1 1 calc R U . . .
C14 C -0.1103(4) 0.2010(3) 0.23358(19) 0.0444(12) Uani 1 1 d . U . . .
H14 H -0.1568 0.2580 0.2348 0.053 Uiso 1 1 calc R U . . .
C15 C 0.0916(4) 0.4186(3) 0.1674(2) 0.0465(12) Uani 1 1 d . U . . .
H15 H 0.0904 0.4591 0.1379 0.056 Uiso 1 1 calc R U . . .
C16 C 0.1444(4) 0.4132(3) 0.20900(19) 0.0434(12) Uani 1 1 d . U . . .
H16 H 0.1815 0.4496 0.2082 0.052 Uiso 1 1 calc R U . . .
C17 C 0.0574(4) 0.3179(3) 0.08581(19) 0.0515(13) Uani 1 1 d . U . . .
H17A H 0.0883 0.2618 0.1020 0.062 Uiso 1 1 calc R U . . .
H17B H 0.1141 0.3403 0.0689 0.062 Uiso 1 1 calc R U . . .
C18 C -0.0063(5) 0.3179(3) 0.0438(2) 0.0656(16) Uani 1 1 d . U . . .
H18A H 0.0396 0.2856 0.0159 0.079 Uiso 1 1 calc R U . . .
H18B H -0.0604 0.2925 0.0604 0.079 Uiso 1 1 calc R U . . .
C19 C -0.0560(5) 0.4038(3) 0.0196(2) 0.0647(15) Uani 1 1 d . U . . .
H19A H -0.0980 0.4032 -0.0063 0.078 Uiso 1 1 calc R U . . .
H19B H -0.0017 0.4278 0.0008 0.078 Uiso 1 1 calc R U . . .
C20 C -0.1249(4) 0.4556(3) 0.0623(2) 0.0601(14) Uani 1 1 d . U . . .
H20A H -0.1542 0.5120 0.0461 0.072 Uiso 1 1 calc R U . . .
H20B H -0.1828 0.4345 0.0789 0.072 Uiso 1 1 calc R U . . .
C21 C -0.0633(4) 0.4545(3) 0.1038(2) 0.0517(13) Uani 1 1 d . U . . .
H21A H -0.0094 0.4802 0.0877 0.062 Uiso 1 1 calc R U . . .
H21B H -0.1096 0.4863 0.1317 0.062 Uiso 1 1 calc R U . . .
C22 C -0.0128(4) 0.3690(3) 0.12813(18) 0.0403(11) Uani 1 1 d . U . . .
H22 H -0.0692 0.3448 0.1436 0.048 Uiso 1 1 calc R U . . .
C23 C 0.1190(5) 0.4144(4) 0.3309(2) 0.0681(16) Uani 1 1 d . U . . .
H23A H 0.1058 0.4697 0.3115 0.082 Uiso 1 1 calc R U . . .
H23B H 0.0523 0.4031 0.3411 0.082 Uiso 1 1 calc R U . . .
C24 C 0.1620(6) 0.4110(5) 0.3805(3) 0.095(2) Uani 1 1 d . U . . .
H24A H 0.1656 0.3587 0.4027 0.113 Uiso 1 1 calc R U . . .
H24B H 0.1155 0.4549 0.4009 0.113 Uiso 1 1 calc R U . . .
C25 C 0.2705(6) 0.4204(5) 0.3656(3) 0.098(2) Uani 1 1 d . U . . .
H25A H 0.2647 0.4762 0.3485 0.117 Uiso 1 1 calc R U . . .
H25B H 0.3003 0.4121 0.3981 0.117 Uiso 1 1 calc R U . . .
C26 C 0.3430(6) 0.3606(5) 0.3287(3) 0.096(2) Uani 1 1 d . U . . .
H26A H 0.3558 0.3049 0.3473 0.115 Uiso 1 1 calc R U . . .
H26B H 0.4099 0.3715 0.3185 0.115 Uiso 1 1 calc R U . . .
C27 C 0.2965(5) 0.3674(4) 0.2786(3) 0.0721(17) Uani 1 1 d . U . . .
H27A H 0.2886 0.4217 0.2583 0.087 Uiso 1 1 calc R U . . .
H27B H 0.3433 0.3265 0.2560 0.087 Uiso 1 1 calc R U . . .
C28 C 0.1922(4) 0.3538(3) 0.2946(2) 0.0567(14) Uani 1 1 d . U . . .
H28 H 0.2033 0.2985 0.3148 0.068 Uiso 1 1 calc R U . . .
C29 C -0.0824(5) 0.3259(3) 0.3319(2) 0.0581(14) Uani 1 1 d . U . . .
H29 H -0.1402 0.3525 0.3557 0.070 Uiso 1 1 calc R U . . .
C30 C 0.0010(5) 0.2595(3) 0.3495(2) 0.0584(14) Uani 1 1 d . U . . .
H30 H 0.0020 0.2419 0.3860 0.070 Uiso 1 1 calc R U . . .
C31 C -0.2683(4) 0.4148(3) 0.2863(2) 0.0615(15) Uani 1 1 d . U . . .
H31A H -0.2765 0.3639 0.2806 0.074 Uiso 1 1 calc R U . . .
H31B H -0.2773 0.4154 0.3248 0.074 Uiso 1 1 calc R U . . .
C32 C -0.3506(4) 0.4859(4) 0.2635(3) 0.0673(16) Uani 1 1 d . U . . .
H32A H -0.4196 0.4829 0.2811 0.081 Uiso 1 1 calc R U . . .
H32B H -0.3450 0.4831 0.2256 0.081 Uiso 1 1 calc R U . . .
C33 C -0.3402(5) 0.5659(4) 0.2705(3) 0.0702(17) Uani 1 1 d . U . . .
H33A H -0.3525 0.5712 0.3084 0.084 Uiso 1 1 calc R U . . .
H33B H -0.3926 0.6112 0.2535 0.084 Uiso 1 1 calc R U . . .
C34 C -0.2325(5) 0.5702(3) 0.2459(3) 0.0719(17) Uani 1 1 d . U . . .
H34A H -0.2254 0.6208 0.2530 0.086 Uiso 1 1 calc R U . . .
H34B H -0.2235 0.5715 0.2073 0.086 Uiso 1 1 calc R U . . .
C35 C -0.1475(4) 0.4968(3) 0.2683(2) 0.0586(14) Uani 1 1 d . U . . .
H35A H -0.0788 0.4996 0.2501 0.070 Uiso 1 1 calc R U . . .
H35B H -0.1514 0.4989 0.3062 0.070 Uiso 1 1 calc R U . . .
C36 C -0.1597(4) 0.4171(3) 0.2613(2) 0.0501(13) Uani 1 1 d . U . . .
H36 H -0.1527 0.4159 0.2227 0.060 Uiso 1 1 calc R U . . .
C37 C 0.1799(6) 0.1486(4) 0.3878(3) 0.0816(19) Uani 1 1 d . U . . .
H37A H 0.1185 0.1437 0.4135 0.098 Uiso 1 1 calc R U . . .
H37B H 0.1923 0.1989 0.3916 0.098 Uiso 1 1 calc R U . . .
C38 C 0.2755(6) 0.0743(4) 0.3992(3) 0.099(2) Uani 1 1 d . U . . .
H38A H 0.3372 0.0802 0.3742 0.118 Uiso 1 1 calc R U . . .
H38B H 0.2883 0.0718 0.4353 0.118 Uiso 1 1 calc R U . . .
C39 C 0.2573(6) -0.0028(4) 0.3936(3) 0.093(2) Uani 1 1 d . U . . .
H39A H 0.1987 -0.0107 0.4204 0.111 Uiso 1 1 calc R U . . .
H39B H 0.3193 -0.0494 0.3998 0.111 Uiso 1 1 calc R U . . .
C40 C 0.2337(5) 0.0005(4) 0.3388(3) 0.0803(18) Uani 1 1 d . U . . .
H40A H 0.2185 -0.0494 0.3367 0.096 Uiso 1 1 calc R U . . .
H40B H 0.2951 0.0027 0.3123 0.096 Uiso 1 1 calc R U . . .
C41 C 0.1413(5) 0.0745(3) 0.3261(2) 0.0595(14) Uani 1 1 d . U . . .
H41A H 0.1305 0.0767 0.2897 0.071 Uiso 1 1 calc R U . . .
H41B H 0.0782 0.0697 0.3503 0.071 Uiso 1 1 calc R U . . .
C42 C 0.1604(4) 0.1524(3) 0.3320(2) 0.0550(13) Uani 1 1 d . U . . .
H42 H 0.2250 0.1550 0.3074 0.066 Uiso 1 1 calc R U . . .
C43 C 0.2963(4) 0.6405(3) 0.28695(19) 0.0506(13) Uani 1 1 d . U . . .
H43 H 0.3672 0.6367 0.2788 0.061 Uiso 1 1 calc R U . . .
C44 C 0.2504(4) 0.6185(3) 0.2514(2) 0.0522(13) Uani 1 1 d . U . . .
C45 C 0.1475(4) 0.6227(3) 0.2620(2) 0.0520(13) Uani 1 1 d . U . . .
H45 H 0.1167 0.6097 0.2372 0.062 Uiso 1 1 calc R U . . .
C46 C 0.0902(4) 0.6463(3) 0.3095(2) 0.0539(13) Uani 1 1 d . U . . .
C47 C 0.1356(4) 0.6666(3) 0.3460(2) 0.0483(12) Uani 1 1 d . U . . .
H47 H 0.0961 0.6796 0.3792 0.058 Uiso 1 1 calc R U . . .
C48 C 0.2376(4) 0.6681(3) 0.33442(19) 0.0483(12) Uani 1 1 d . U . . .
C49 C 0.3150(5) 0.5918(4) 0.2016(2) 0.0629(15) Uani 1 1 d . U . . .
C50 C -0.0189(5) 0.6522(4) 0.3231(3) 0.0630(15) Uani 1 1 d . U . . .
C51 C 0.1142(4) 0.8185(3) 0.3909(2) 0.0590(14) Uani 1 1 d . U . . .
H51 H 0.1030 0.8148 0.3571 0.071 Uiso 1 1 calc R U . . .
C52 C 0.0411(5) 0.8770(4) 0.4204(3) 0.0806(18) Uani 1 1 d . U . . .
C53 C 0.0562(6) 0.8853(4) 0.4700(3) 0.091(2) Uani 1 1 d . U . . .
H53 H 0.0061 0.9239 0.4906 0.109 Uiso 1 1 calc R U . . .
C54 C 0.1454(6) 0.8360(4) 0.4881(3) 0.0740(16) Uani 1 1 d . U . . .
C55 C 0.2199(5) 0.7761(3) 0.4587(2) 0.0615(15) Uani 1 1 d . U . . .
H55 H 0.2811 0.7431 0.4721 0.074 Uiso 1 1 calc R U . . .
C56 C 0.2031(4) 0.7655(3) 0.4096(2) 0.0533(13) Uani 1 1 d . U . . .
C57 C -0.0548(6) 0.9250(4) 0.3990(4) 0.107(2) Uani 1 1 d . U . . .
C58 C 0.1677(8) 0.8422(6) 0.5401(3) 0.102(2) Uani 1 1 d . U . . .
C59 C 0.2501(4) 0.5923(3) 0.4623(2) 0.0522(13) Uani 1 1 d . U . . .
H59 H 0.1843 0.6316 0.4690 0.063 Uiso 1 1 calc R U . . .
C60 C 0.2726(4) 0.5205(3) 0.4953(2) 0.0549(13) Uani 1 1 d . U . . .
C61 C 0.3661(5) 0.4612(3) 0.4865(2) 0.0571(14) Uani 1 1 d . U . . .
H61 H 0.3801 0.4113 0.5090 0.068 Uiso 1 1 calc R U . . .
C62 C 0.4393(4) 0.4749(3) 0.4445(2) 0.0473(12) Uani 1 1 d . U . . .
C63 C 0.4163(4) 0.5485(3) 0.41079(19) 0.0454(12) Uani 1 1 d . U . . .
H63 H 0.4669 0.5568 0.3817 0.054 Uiso 1 1 calc R U . . .
C64 C 0.3223(4) 0.6094(3) 0.41851(18) 0.0432(11) Uani 1 1 d . U . . .
C65 C 0.1930(6) 0.5067(5) 0.5403(3) 0.0793(18) Uani 1 1 d . U . . .
C66 C 0.5401(5) 0.4112(4) 0.4329(2) 0.0651(15) Uani 1 1 d . U . . .
C67 C 0.4638(5) 0.7249(3) 0.3759(2) 0.0631(15) Uani 1 1 d . U . . .
H67 H 0.4674 0.6944 0.4098 0.076 Uiso 1 1 calc R U . . .
C68 C 0.5361(5) 0.7627(4) 0.3548(3) 0.0825(19) Uani 1 1 d . U . . .
C69 C 0.5350(6) 0.8067(4) 0.3059(3) 0.086(2) Uani 1 1 d . U . . .
H69 H 0.5865 0.8318 0.2909 0.103 Uiso 1 1 calc R U . . .
C70 C 0.4562(5) 0.8134(4) 0.2788(3) 0.0755(17) Uani 1 1 d . U . . .
C71 C 0.3826(4) 0.7757(3) 0.3001(2) 0.0562(14) Uani 1 1 d . U . . .
H71 H 0.3296 0.7813 0.2808 0.067 Uiso 1 1 calc R U . . .
C72 C 0.3846(4) 0.7293(3) 0.3495(2) 0.0539(13) Uani 1 1 d . U . . .
C73 C 0.4480(8) 0.8628(6) 0.2270(4) 0.135(3) Uani 1 1 d D U . . .
C74 C 0.6112(9) 0.7608(7) 0.3845(4) 0.169(4) Uani 1 1 d D U . . .
C75 C 0.3181(3) 0.6918(3) -0.05135(18) 0.0361(10) Uani 1 1 d . U . . .
H75 H 0.3072 0.7401 -0.0754 0.043 Uiso 1 1 calc R U . . .
C76 C 0.3508(3) 0.6175(3) -0.07106(18) 0.0372(10) Uani 1 1 d . U . . .
C77 C 0.3646(3) 0.5461(3) -0.03702(19) 0.0400(11) Uani 1 1 d . U . . .
H77 H 0.3860 0.4956 -0.0502 0.048 Uiso 1 1 calc R U . . .
C78 C 0.3469(4) 0.5495(3) 0.01622(19) 0.0400(11) Uani 1 1 d . U . . .
C79 C 0.3169(4) 0.6241(3) 0.03558(19) 0.0400(11) Uani 1 1 d . U . . .
H79 H 0.3071 0.6245 0.0725 0.048 Uiso 1 1 calc R U . . .
C80 C 0.3007(3) 0.6976(3) 0.00295(17) 0.0335(10) Uani 1 1 d . U . . .
C81 C 0.3674(4) 0.6159(3) -0.1296(2) 0.0483(12) Uani 1 1 d . U . . .
C82 C 0.3550(4) 0.4739(3) 0.0538(2) 0.0499(12) Uani 1 1 d . U . . .
C83 C 0.1075(4) 0.7388(3) 0.08958(18) 0.0393(11) Uani 1 1 d . U . . .
H83 H 0.1104 0.7089 0.0625 0.047 Uiso 1 1 calc R U . . .
C84 C 0.0318(4) 0.7388(3) 0.1341(2) 0.0445(12) Uani 1 1 d . U . . .
C85 C 0.0250(4) 0.7831(3) 0.17413(19) 0.0471(12) Uani 1 1 d . U . . .
H85 H -0.0267 0.7848 0.2043 0.056 Uiso 1 1 calc R U . . .
C86 C 0.0954(4) 0.8247(3) 0.16899(18) 0.0422(11) Uani 1 1 d . U . . .
C87 C 0.1714(4) 0.8223(3) 0.12446(18) 0.0388(11) Uani 1 1 d . U . . .
H87 H 0.2198 0.8500 0.1224 0.047 Uiso 1 1 calc R U . . .
C88 C 0.1788(3) 0.7805(3) 0.08292(18) 0.0361(10) Uani 1 1 d . U . . .
C89 C -0.0379(5) 0.6903(4) 0.1384(2) 0.0577(14) Uani 1 1 d . U . . .
C90 C 0.0888(5) 0.8709(3) 0.2105(2) 0.0612(14) Uani 1 1 d D U . . .
C91 C 0.4568(4) 0.7482(3) 0.04349(19) 0.0444(12) Uani 1 1 d . U . . .
H91 H 0.4680 0.6942 0.0379 0.053 Uiso 1 1 calc R U . . .
C92 C 0.5380(4) 0.7675(3) 0.0567(2) 0.0530(13) Uani 1 1 d . U . . .
C93 C 0.5243(4) 0.8452(3) 0.0649(2) 0.0503(13) Uani 1 1 d . U . . .
H93 H 0.5787 0.8584 0.0737 0.060 Uiso 1 1 calc R U . . .
C94 C 0.4304(4) 0.9036(3) 0.06009(19) 0.0427(11) Uani 1 1 d . U . . .
C95 C 0.3522(4) 0.8833(3) 0.04718(18) 0.0393(11) Uani 1 1 d . U . . .
H95 H 0.2882 0.9246 0.0441 0.047 Uiso 1 1 calc R U . . .
C96 C 0.3617(4) 0.8049(3) 0.03838(17) 0.0374(11) Uani 1 1 d . U . . .
C97 C 0.6389(5) 0.7040(4) 0.0596(3) 0.0913(19) Uani 1 1 d D U . . .
C98 C 0.4096(5) 0.9879(4) 0.0702(2) 0.0586(14) Uani 1 1 d . U . . .
C99 C 0.0973(4) 0.8650(3) -0.01972(18) 0.0397(11) Uani 1 1 d . U . . .
H99 H 0.0643 0.8295 0.0029 0.048 Uiso 1 1 calc R U . . .
C100 C 0.0427(4) 0.9240(3) -0.05550(19) 0.0439(11) Uani 1 1 d . U . . .
C101 C 0.0866(4) 0.9794(3) -0.08819(19) 0.0440(12) Uani 1 1 d . U . . .
H101 H 0.0482 1.0208 -0.1116 0.053 Uiso 1 1 calc R U . . .
C102 C 0.1867(4) 0.9729(3) -0.08576(19) 0.0452(12) Uani 1 1 d D U . . .
C103 C 0.2419(4) 0.9118(3) -0.05028(18) 0.0424(11) Uani 1 1 d . U . . .
H103 H 0.3112 0.9080 -0.0496 0.051 Uiso 1 1 calc R U . . .
C104 C 0.1997(4) 0.8563(3) -0.01589(17) 0.0374(10) Uani 1 1 d . U . . .
C105 C -0.0621(4) 0.9271(3) -0.0587(2) 0.0478(12) Uani 1 1 d . U . . .
C106 C 0.2340(5) 1.0312(4) -0.1192(3) 0.0660(15) Uani 1 1 d . U . . .
F1 F 0.3983(3) 0.5268(3) 0.21049(16) 0.1169(16) Uani 1 1 d . U . . .
F2 F 0.3522(4) 0.6456(3) 0.17078(15) 0.1101(15) Uani 1 1 d . U . . .
F3 F 0.2641(3) 0.5704(3) 0.17174(15) 0.1053(13) Uani 1 1 d . U . . .
F4 F -0.0793(3) 0.7256(3) 0.3292(3) 0.142(2) Uani 1 1 d . U . . .
F5 F -0.0543(3) 0.6323(3) 0.28664(18) 0.1224(16) Uani 1 1 d . U . . .
F6 F -0.0419(3) 0.6069(3) 0.36551(18) 0.1283(18) Uani 1 1 d . U . . .
F7 F -0.1319(4) 0.9570(4) 0.4383(3) 0.181(3) Uani 1 1 d . U . . .
F8 F -0.0459(4) 0.9817(3) 0.3642(3) 0.155(2) Uani 1 1 d . U . . .
F9 F -0.0969(4) 0.8807(3) 0.3794(3) 0.144(2) Uani 1 1 d . U . . .
F10 F 0.0835(5) 0.8846(3) 0.5701(2) 0.1425(19) Uani 1 1 d . U . . .
F11 F 0.2400(5) 0.8773(4) 0.53634(19) 0.145(2) Uani 1 1 d . U . . .
F12 F 0.1995(5) 0.7714(3) 0.56956(17) 0.1328(18) Uani 1 1 d . U . . .
F13 F 0.1264(5) 0.4802(4) 0.5288(2) 0.158(2) Uani 1 1 d . U . . .
F14 F 0.1397(4) 0.5709(3) 0.56353(17) 0.1241(17) Uani 1 1 d . U . . .
F15 F 0.2287(4) 0.4553(4) 0.5801(2) 0.168(2) Uani 1 1 d . U . . .
F16 F 0.5657(3) 0.3573(3) 0.47365(17) 0.1201(16) Uani 1 1 d . U . . .
F17 F 0.6201(3) 0.4409(2) 0.41660(15) 0.0883(11) Uani 1 1 d . U . . .
F18 F 0.5451(3) 0.3721(2) 0.39291(17) 0.0990(13) Uani 1 1 d . U . . .
F19 F 0.4368(8) 0.8298(4) 0.1909(2) 0.220(4) Uani 1 1 d D U . . .
F20 F 0.3590(6) 0.9255(4) 0.2237(2) 0.196(3) Uani 1 1 d D U . . .
F21 F 0.5125(6) 0.8977(6) 0.2084(3) 0.264(4) Uani 1 1 d D U . . .
F22 F 0.6481(7) 0.8179(5) 0.3773(3) 0.258(4) Uani 1 1 d D U . . .
F23 F 0.7059(7) 0.7042(7) 0.3639(4) 0.285(4) Uani 1 1 d D U . . .
F24 F 0.6115(5) 0.7254(5) 0.4308(3) 0.196(3) Uani 1 1 d D U . . .
F25 F 0.2796(2) 0.64911(19) -0.14963(11) 0.0613(8) Uani 1 1 d . U . . .
F26 F 0.4319(2) 0.6564(2) -0.15648(11) 0.0668(9) Uani 1 1 d . U . . .
F27 F 0.4067(3) 0.54096(19) -0.14245(12) 0.0806(11) Uani 1 1 d . U . . .
F28 F 0.3950(3) 0.47201(18) 0.09654(12) 0.0740(10) Uani 1 1 d . U . . .
F29 F 0.2639(3) 0.4629(2) 0.07135(16) 0.0937(12) Uani 1 1 d . U . . .
F30 F 0.4150(3) 0.40718(17) 0.03271(12) 0.0722(10) Uani 1 1 d . U . . .
F31 F -0.0662(3) 0.6887(3) 0.09410(16) 0.1123(15) Uani 1 1 d . U . . .
F32 F -0.1258(3) 0.7152(2) 0.17179(16) 0.0956(12) Uani 1 1 d . U . . .
F33 F 0.0032(3) 0.6138(2) 0.15855(19) 0.1042(14) Uani 1 1 d . U . . .
F34 F 0.1163(8) 0.8303(5) 0.2554(3) 0.0911(18) Uani 0.492(4) 1 d D U P A 1
F35 F -0.0045(6) 0.9277(5) 0.2219(3) 0.091(2) Uani 0.492(4) 1 d D U P A 1
F36 F 0.1527(7) 0.9197(5) 0.1998(3) 0.0935(17) Uani 0.492(4) 1 d D U P A 1
F34' F 0.0278(7) 0.8531(5) 0.2565(3) 0.0911(18) Uani 0.508(4) 1 d D U P A 2
F35' F 0.0547(8) 0.9489(4) 0.1991(3) 0.091(2) Uani 0.508(4) 1 d D U P A 2
F36' F 0.1780(6) 0.8532(5) 0.2279(3) 0.0935(17) Uani 0.508(4) 1 d D U P A 2
F37 F 0.6502(17) 0.6720(11) 0.1089(5) 0.1142(19) Uani 0.151(5) 1 d D U P B 1
F38 F 0.6568(18) 0.6394(10) 0.0343(5) 0.1090(19) Uani 0.151(5) 1 d D U P B 1
F39 F 0.7193(17) 0.7301(14) 0.0390(5) 0.130(2) Uani 0.151(5) 1 d D U P B 1
F37' F 0.6977(3) 0.7198(3) 0.0872(2) 0.1142(19) Uani 0.849(5) 1 d D U P B 2
F38' F 0.6322(3) 0.6310(3) 0.0815(2) 0.1090(19) Uani 0.849(5) 1 d D U P B 2
F39' F 0.6964(4) 0.6899(4) 0.0117(2) 0.130(2) Uani 0.849(5) 1 d D U P B 2
F40 F 0.3700(4) 1.0433(2) 0.03314(17) 0.1019(13) Uani 1 1 d . U . . .
F41 F 0.3406(3) 1.0061(2) 0.11331(16) 0.0991(13) Uani 1 1 d . U . . .
F42 F 0.4909(3) 1.0045(2) 0.0759(2) 0.1259(18) Uani 1 1 d . U . . .
F43 F -0.1221(3) 0.9199(3) -0.01268(15) 0.1001(13) Uani 1 1 d . U . . .
F44 F -0.1157(3) 0.9936(2) -0.08591(19) 0.1036(14) Uani 1 1 d . U . . .
F45 F -0.0651(3) 0.8679(2) -0.08289(15) 0.0816(11) Uani 1 1 d . U . . .
F46 F 0.1710(7) 1.1027(5) -0.1311(4) 0.093(2) Uani 0.499(5) 1 d D U P C 1
F47 F 0.3098(7) 1.0424(6) -0.0993(4) 0.097(2) Uani 0.499(5) 1 d D U P C 1
F48 F 0.2835(8) 1.0063(6) -0.1665(3) 0.104(2) Uani 0.499(5) 1 d D U P C 1
F46' F 0.1913(8) 1.1060(4) -0.1037(4) 0.093(2) Uani 0.501(5) 1 d D U P C 2
F47' F 0.3330(6) 1.0117(6) -0.1262(4) 0.097(2) Uani 0.501(5) 1 d D U P C 2
F48' F 0.2081(8) 1.0483(6) -0.1692(3) 0.104(2) Uani 0.501(5) 1 d D U P C 2

loop_
_atom_site_aniso_label
_atom_site_aniso_U_11
_atom_site_aniso_U_22
_atom_site_aniso_U_33
_atom_site_aniso_U_23
_atom_site_aniso_U_13
_atom_site_aniso_U_12
Cr1 0.0438(5) 0.0359(4) 0.0345(4) -0.0046(3) -0.0073(3) -0.0164(4)
N1 0.048(2) 0.040(2) 0.039(2) -0.0052(17) -0.0098(18) -0.0163(18)
N2 0.050(2) 0.037(2) 0.037(2) -0.0042(17) -0.0066(18) -0.0184(18)
N3 0.039(2) 0.038(2) 0.038(2) -0.0102(17) -0.0044(17) -0.0121(18)
N4 0.056(3) 0.038(2) 0.044(2) -0.0056(17) -0.0140(19) -0.0214(19)
N5 0.052(2) 0.041(2) 0.040(2) -0.0083(17) -0.0025(18) -0.0185(18)
N6 0.056(3) 0.046(2) 0.046(2) -0.0030(18) -0.0107(19) -0.024(2)
B1 0.048(3) 0.048(3) 0.036(3) 0.000(2) -0.007(2) -0.019(2)
B2 0.043(3) 0.032(3) 0.036(3) -0.005(2) -0.007(2) -0.010(2)
C1 0.051(3) 0.039(3) 0.059(3) -0.015(2) -0.009(2) -0.013(2)
C2 0.051(3) 0.043(3) 0.046(3) -0.007(2) -0.008(2) -0.021(2)
C3 0.052(3) 0.071(4) 0.062(4) 0.010(3) -0.012(3) -0.015(3)
C4 0.045(3) 0.077(4) 0.071(4) 0.000(3) -0.012(3) -0.014(3)
C5 0.047(3) 0.053(3) 0.076(4) 0.000(3) -0.008(3) -0.018(3)
C6 0.052(3) 0.069(4) 0.085(4) 0.011(3) -0.006(3) -0.025(3)
C7 0.045(3) 0.055(3) 0.060(3) 0.012(3) -0.010(2) -0.017(3)
C8 0.047(3) 0.047(3) 0.058(3) -0.013(2) -0.006(2) -0.018(2)
C9 0.056(3) 0.059(3) 0.059(3) -0.011(3) -0.018(3) -0.023(3)
C10 0.061(3) 0.069(4) 0.087(4) -0.003(3) -0.028(3) -0.030(3)
C11 0.066(4) 0.080(4) 0.106(4) 0.015(3) -0.025(3) -0.047(4)
C12 0.072(4) 0.110(5) 0.075(4) 0.017(4) -0.016(3) -0.051(4)
C13 0.066(4) 0.086(4) 0.060(3) 0.011(3) -0.017(3) -0.047(3)
C14 0.043(3) 0.042(3) 0.050(3) -0.003(2) -0.008(2) -0.017(2)
C15 0.057(3) 0.047(3) 0.041(3) 0.000(2) -0.009(2) -0.025(3)
C16 0.052(3) 0.039(3) 0.048(3) -0.006(2) -0.012(2) -0.022(2)
C17 0.064(3) 0.045(3) 0.041(3) -0.010(2) -0.011(2) -0.008(3)
C18 0.096(4) 0.059(3) 0.049(3) -0.005(3) -0.028(3) -0.024(3)
C19 0.081(4) 0.065(3) 0.053(3) 0.007(3) -0.029(3) -0.027(3)
C20 0.058(3) 0.059(3) 0.065(3) 0.007(3) -0.021(3) -0.021(3)
C21 0.052(3) 0.048(3) 0.051(3) -0.002(2) -0.010(2) -0.012(2)
C22 0.043(3) 0.045(3) 0.037(2) -0.003(2) -0.007(2) -0.019(2)
C23 0.097(4) 0.064(4) 0.059(3) -0.014(3) -0.019(3) -0.036(3)
C24 0.140(6) 0.102(5) 0.067(4) -0.010(4) -0.036(4) -0.058(5)
C25 0.135(5) 0.105(5) 0.084(5) -0.005(4) -0.055(4) -0.058(4)
C26 0.105(5) 0.099(5) 0.110(5) -0.008(4) -0.057(4) -0.045(4)
C27 0.071(4) 0.076(4) 0.083(4) -0.011(3) -0.034(3) -0.027(3)
C28 0.078(3) 0.053(3) 0.054(3) -0.001(2) -0.030(3) -0.030(3)
C29 0.067(3) 0.062(3) 0.041(3) -0.013(2) 0.001(2) -0.016(3)
C30 0.074(4) 0.066(3) 0.038(3) -0.004(2) -0.006(2) -0.029(3)
C31 0.055(3) 0.061(3) 0.075(4) -0.022(3) 0.000(3) -0.024(3)
C32 0.049(3) 0.072(4) 0.081(4) -0.025(3) -0.005(3) -0.014(3)
C33 0.061(3) 0.062(4) 0.085(4) -0.022(3) -0.006(3) -0.014(3)
C34 0.064(3) 0.050(3) 0.097(5) -0.009(3) -0.007(3) -0.014(3)
C35 0.053(3) 0.050(3) 0.071(4) -0.011(3) 0.000(3) -0.018(2)
C36 0.052(3) 0.046(3) 0.049(3) -0.016(2) -0.003(2) -0.010(2)
C37 0.110(5) 0.085(4) 0.064(4) 0.008(3) -0.042(4) -0.041(4)
C38 0.120(6) 0.092(5) 0.090(5) 0.023(4) -0.057(4) -0.036(4)
C39 0.098(5) 0.078(4) 0.098(5) 0.027(4) -0.041(4) -0.026(4)
C40 0.081(4) 0.056(4) 0.099(5) 0.017(3) -0.027(4) -0.022(3)
C41 0.073(4) 0.052(3) 0.057(3) 0.005(2) -0.014(3) -0.028(3)
C42 0.060(3) 0.058(3) 0.050(3) 0.007(2) -0.016(3) -0.027(3)
C43 0.067(3) 0.047(3) 0.033(3) 0.000(2) -0.007(2) -0.015(3)
C44 0.069(3) 0.048(3) 0.037(3) -0.002(2) -0.008(2) -0.017(3)
C45 0.065(3) 0.049(3) 0.044(3) 0.000(2) -0.015(2) -0.020(3)
C46 0.061(3) 0.053(3) 0.048(3) -0.004(2) -0.009(2) -0.019(2)
C47 0.058(3) 0.052(3) 0.037(3) -0.001(2) -0.007(2) -0.022(2)
C48 0.055(3) 0.047(3) 0.038(3) 0.001(2) -0.009(2) -0.013(2)
C49 0.086(4) 0.060(3) 0.042(3) -0.017(3) 0.003(3) -0.024(3)
C50 0.057(3) 0.073(4) 0.067(4) -0.017(3) -0.008(3) -0.027(3)
C51 0.056(3) 0.044(3) 0.071(4) 0.000(3) -0.007(3) -0.014(2)
C52 0.071(4) 0.050(3) 0.110(4) -0.013(3) 0.004(3) -0.015(3)
C53 0.093(4) 0.063(4) 0.110(5) -0.025(4) 0.014(4) -0.027(3)
C54 0.093(4) 0.061(4) 0.070(3) -0.023(3) 0.021(3) -0.038(3)
C55 0.081(4) 0.052(3) 0.053(3) -0.010(2) 0.006(3) -0.032(3)
C56 0.057(3) 0.048(3) 0.054(3) -0.006(2) 0.000(2) -0.022(2)
C57 0.075(4) 0.042(4) 0.188(6) -0.012(4) -0.019(4) 0.000(3)
C58 0.150(6) 0.102(5) 0.068(4) -0.045(3) 0.026(4) -0.066(4)
C59 0.056(3) 0.053(3) 0.047(3) -0.004(2) -0.003(2) -0.022(2)
C60 0.067(3) 0.058(3) 0.042(3) 0.000(2) -0.003(2) -0.028(3)
C61 0.076(3) 0.052(3) 0.042(3) 0.005(2) -0.014(2) -0.021(3)
C62 0.054(3) 0.049(3) 0.039(3) -0.007(2) -0.010(2) -0.014(2)
C63 0.050(3) 0.051(3) 0.036(3) -0.007(2) -0.006(2) -0.018(2)
C64 0.050(3) 0.048(3) 0.032(2) -0.004(2) -0.006(2) -0.017(2)
C65 0.090(4) 0.084(4) 0.055(4) 0.009(3) 0.010(3) -0.039(3)
C66 0.072(4) 0.056(3) 0.061(3) -0.004(3) -0.024(3) -0.006(3)
C67 0.065(3) 0.060(4) 0.068(4) 0.009(3) -0.019(3) -0.028(3)
C68 0.077(4) 0.086(5) 0.094(4) 0.018(3) -0.025(3) -0.048(4)
C69 0.078(4) 0.089(5) 0.094(4) 0.007(4) -0.004(3) -0.044(4)
C70 0.081(4) 0.074(4) 0.065(3) 0.010(3) 0.005(3) -0.036(3)
C71 0.063(3) 0.056(3) 0.047(3) 0.004(2) -0.005(3) -0.025(3)
C72 0.057(3) 0.055(3) 0.048(3) -0.002(2) -0.005(2) -0.019(3)
C73 0.195(8) 0.140(7) 0.078(5) 0.056(4) -0.019(5) -0.103(6)
C74 0.156(7) 0.216(9) 0.187(7) 0.101(6) -0.104(6) -0.148(7)
C75 0.035(3) 0.033(2) 0.038(2) -0.0004(19) -0.004(2) -0.011(2)
C76 0.038(3) 0.037(2) 0.037(2) -0.0094(18) -0.007(2) -0.010(2)
C77 0.039(3) 0.038(3) 0.043(3) -0.011(2) -0.006(2) -0.010(2)
C78 0.039(3) 0.037(2) 0.043(2) -0.0087(19) -0.007(2) -0.010(2)
C79 0.043(3) 0.039(2) 0.035(3) -0.0062(19) -0.005(2) -0.009(2)
C80 0.032(2) 0.034(2) 0.035(2) -0.0057(18) -0.0046(19) -0.0104(19)
C81 0.058(3) 0.050(3) 0.040(3) -0.012(2) -0.006(2) -0.018(2)
C82 0.060(3) 0.039(3) 0.044(3) -0.003(2) -0.005(2) -0.010(2)
C83 0.043(3) 0.035(3) 0.038(3) -0.002(2) -0.009(2) -0.008(2)
C84 0.043(3) 0.039(3) 0.046(3) -0.001(2) -0.007(2) -0.009(2)
C85 0.051(3) 0.043(3) 0.039(3) -0.003(2) -0.007(2) -0.005(2)
C86 0.047(3) 0.038(3) 0.035(2) -0.0065(19) -0.007(2) -0.005(2)
C87 0.042(3) 0.030(2) 0.040(2) -0.0023(19) -0.007(2) -0.007(2)
C88 0.036(2) 0.032(2) 0.039(2) -0.0025(19) -0.0104(19) -0.006(2)
C89 0.060(3) 0.058(3) 0.057(3) -0.006(3) 0.000(3) -0.028(3)
C90 0.080(3) 0.060(3) 0.045(3) -0.020(2) -0.006(2) -0.018(3)
C91 0.049(3) 0.032(3) 0.052(3) -0.013(2) -0.010(2) -0.008(2)
C92 0.044(3) 0.045(3) 0.073(4) -0.020(2) -0.017(2) -0.007(2)
C93 0.047(3) 0.051(3) 0.060(3) -0.016(2) -0.013(2) -0.018(2)
C94 0.047(3) 0.042(2) 0.042(3) -0.011(2) -0.007(2) -0.014(2)
C95 0.040(3) 0.033(2) 0.043(3) -0.003(2) -0.010(2) -0.007(2)
C96 0.040(2) 0.034(2) 0.035(3) -0.003(2) -0.006(2) -0.0088(19)
C97 0.050(3) 0.066(3) 0.166(5) -0.054(3) -0.048(3) 0.012(3)
C98 0.062(3) 0.055(3) 0.067(4) -0.019(3) -0.011(3) -0.022(3)
C99 0.044(3) 0.034(2) 0.041(3) -0.010(2) -0.008(2) -0.009(2)
C100 0.051(3) 0.040(3) 0.039(3) -0.008(2) -0.011(2) -0.009(2)
C101 0.052(3) 0.037(3) 0.038(3) -0.004(2) -0.007(2) -0.010(2)
C102 0.050(3) 0.040(3) 0.040(3) -0.001(2) -0.007(2) -0.009(2)
C103 0.043(3) 0.040(3) 0.041(3) -0.009(2) -0.004(2) -0.009(2)
C104 0.045(3) 0.033(2) 0.033(2) -0.0098(18) -0.005(2) -0.008(2)
C105 0.047(3) 0.044(3) 0.051(3) -0.009(2) -0.014(2) -0.006(2)
C106 0.059(3) 0.057(3) 0.073(3) 0.022(3) -0.010(3) -0.023(3)
F1 0.112(3) 0.111(3) 0.075(3) -0.028(2) 0.011(2) 0.024(3)
F2 0.157(4) 0.112(3) 0.064(2) -0.020(2) 0.034(2) -0.072(3)
F3 0.125(3) 0.135(4) 0.069(2) -0.049(2) 0.009(2) -0.052(3)
F4 0.058(2) 0.111(3) 0.255(6) -0.065(4) -0.006(3) -0.016(2)
F5 0.094(3) 0.195(5) 0.113(3) -0.050(3) -0.015(3) -0.074(3)
F6 0.082(3) 0.193(5) 0.105(3) 0.038(3) -0.005(2) -0.073(3)
F7 0.112(4) 0.140(5) 0.239(6) -0.024(4) 0.002(4) 0.012(3)
F8 0.123(4) 0.091(3) 0.245(6) 0.068(4) -0.081(4) -0.043(3)
F9 0.095(3) 0.090(3) 0.248(6) -0.025(3) -0.052(4) -0.013(3)
F10 0.176(4) 0.137(4) 0.117(4) -0.071(3) 0.055(3) -0.069(3)
F11 0.179(5) 0.193(5) 0.109(4) -0.068(3) 0.019(3) -0.115(4)
F12 0.202(5) 0.135(4) 0.067(3) -0.035(3) -0.002(3) -0.059(4)
F13 0.166(4) 0.255(6) 0.105(3) -0.058(4) 0.056(3) -0.162(5)
F14 0.141(4) 0.127(4) 0.087(3) -0.028(3) 0.054(3) -0.055(3)
F15 0.133(4) 0.206(5) 0.093(3) 0.066(3) 0.025(3) -0.033(4)
F16 0.103(3) 0.103(3) 0.091(3) 0.029(2) -0.013(2) 0.024(2)
F17 0.059(2) 0.104(3) 0.096(3) -0.030(2) -0.008(2) -0.011(2)
F18 0.085(3) 0.093(3) 0.116(3) -0.062(2) -0.020(2) 0.003(2)
F19 0.425(11) 0.197(6) 0.068(3) 0.039(4) -0.049(5) -0.158(7)
F20 0.260(7) 0.185(6) 0.130(5) 0.065(4) -0.066(5) -0.077(5)
F21 0.273(7) 0.380(10) 0.186(6) 0.191(6) -0.103(5) -0.241(8)
F22 0.342(9) 0.241(7) 0.314(9) 0.144(6) -0.246(8) -0.228(7)
F23 0.172(6) 0.376(10) 0.315(10) 0.052(8) -0.114(6) -0.104(7)
F24 0.218(6) 0.265(7) 0.184(5) 0.088(5) -0.134(5) -0.178(6)
F25 0.065(2) 0.075(2) 0.0449(18) -0.0007(15) -0.0174(15) -0.0221(17)
F26 0.072(2) 0.091(2) 0.0437(18) -0.0046(16) 0.0007(16) -0.0419(19)
F27 0.128(3) 0.058(2) 0.0492(19) -0.0203(16) -0.0134(19) -0.014(2)
F28 0.109(3) 0.0470(19) 0.0523(19) 0.0035(15) -0.0238(18) -0.0063(18)
F29 0.072(2) 0.072(2) 0.117(3) 0.036(2) -0.005(2) -0.0271(19)
F30 0.108(3) 0.0350(17) 0.058(2) -0.0041(14) -0.0064(18) -0.0076(17)
F31 0.113(3) 0.197(5) 0.075(2) -0.012(3) -0.010(2) -0.115(3)
F32 0.080(2) 0.102(3) 0.109(3) -0.028(2) 0.026(2) -0.051(2)
F33 0.099(3) 0.056(2) 0.168(4) 0.000(2) -0.033(3) -0.039(2)
F34 0.142(5) 0.098(4) 0.048(2) -0.022(2) -0.005(3) -0.056(4)
F35 0.125(5) 0.069(3) 0.077(5) -0.043(3) -0.021(4) -0.008(3)
F36 0.105(4) 0.116(5) 0.076(4) -0.049(3) -0.007(3) -0.042(4)
F34' 0.142(5) 0.098(4) 0.048(2) -0.022(2) -0.005(3) -0.056(4)
F35' 0.125(5) 0.069(3) 0.077(5) -0.043(3) -0.021(4) -0.008(3)
F36' 0.105(4) 0.116(5) 0.076(4) -0.049(3) -0.007(3) -0.042(4)
F37 0.073(3) 0.079(3) 0.209(5) -0.056(3) -0.081(3) 0.008(2)
F38 0.075(3) 0.058(2) 0.196(5) -0.030(3) -0.069(3) 0.012(2)
F39 0.059(3) 0.128(4) 0.189(5) -0.075(4) -0.013(3) 0.015(3)
F37' 0.073(3) 0.079(3) 0.209(5) -0.056(3) -0.081(3) 0.008(2)
F38' 0.075(3) 0.058(2) 0.196(5) -0.030(3) -0.069(3) 0.012(2)
F39' 0.059(3) 0.128(4) 0.189(5) -0.075(4) -0.013(3) 0.015(3)
F40 0.161(4) 0.046(2) 0.107(3) -0.0005(19) -0.042(3) -0.036(2)
F41 0.134(3) 0.058(2) 0.095(3) -0.039(2) 0.021(2) -0.024(2)
F42 0.078(3) 0.081(3) 0.248(6) -0.083(3) -0.040(3) -0.021(2)
F43 0.056(2) 0.183(4) 0.068(2) -0.022(2) -0.0049(18) -0.045(2)
F44 0.062(2) 0.068(2) 0.172(4) 0.032(2) -0.051(2) -0.0151(19)
F45 0.070(2) 0.076(2) 0.113(3) -0.041(2) -0.033(2) -0.0137(18)
F46 0.100(4) 0.051(2) 0.112(6) 0.024(3) -0.015(4) -0.023(2)
F47 0.081(3) 0.099(5) 0.109(6) 0.045(4) -0.022(3) -0.053(3)
F48 0.125(6) 0.108(5) 0.072(3) 0.023(3) 0.000(3) -0.054(4)
F46' 0.100(4) 0.051(2) 0.112(6) 0.024(3) -0.015(4) -0.023(2)
F47' 0.081(3) 0.099(5) 0.109(6) 0.045(4) -0.022(3) -0.053(3)
F48' 0.125(6) 0.108(5) 0.072(3) 0.023(3) 0.000(3) -0.054(4)

loop_
_atom_type_symbol
_atom_type_description
_atom_type_scat_dispersion_real
_atom_type_scat_dispersion_imag
_atom_type_scat_source
C C 0.0033 0.0016 'International Tables Vol C Tables 4.2.6.8 and 6.1.1.4'
H H 0.0000 0.0000 'International Tables Vol C Tables 4.2.6.8 and 6.1.1.4'
B B 0.0013 0.0007 'International Tables Vol C Tables 4.2.6.8 and 6.1.1.4'
N N 0.0061 0.0033 'International Tables Vol C Tables 4.2.6.8 and 6.1.1.4'
F F 0.0171 0.0103 'International Tables Vol C Tables 4.2.6.8 and 6.1.1.4'
Cr Cr 0.3209 0.6236 'International Tables Vol C Tables 4.2.6.8 and 6.1.1.4'
Cl Cl 0.1484 0.1585 'International Tables Vol C Tables 4.2.6.8 and 6.1.1.4'

loop_
_geom_angle_atom_site_label_1
_geom_angle_atom_site_label_2
_geom_angle_atom_site_label_3
_geom_angle
N5 Cr1 N4 94.32(16)
N5 Cr1 N3 94.46(16)
N4 Cr1 N3 79.05(16)
N5 Cr1 N6 79.11(17)
N4 Cr1 N6 91.49(16)
N3 Cr1 N6 168.20(15)
N5 Cr1 N1 171.27(15)
N4 Cr1 N1 92.74(16)
N3 Cr1 N1 91.90(15)
N6 Cr1 N1 95.61(17)
N5 Cr1 N2 94.61(16)
N4 Cr1 N2 170.55(16)
N3 Cr1 N2 97.17(15)
N6 Cr1 N2 93.23(15)
N1 Cr1 N2 78.65(16)
C1 N1 C8 118.7(4)
C1 N1 Cr1 113.3(3)
C8 N1 Cr1 127.9(3)
C2 N2 C14 118.9(4)
C2 N2 Cr1 112.2(3)
C14 N2 Cr1 128.6(3)
C15 N3 C22 117.4(4)
C15 N3 Cr1 112.9(3)
C22 N3 Cr1 129.7(3)
C16 N4 C28 118.3(4)
C16 N4 Cr1 113.5(3)
C28 N4 Cr1 128.2(3)
C29 N5 C36 117.7(4)
C29 N5 Cr1 113.7(4)
C36 N5 Cr1 128.6(3)
C30 N6 C42 120.0(5)
C30 N6 Cr1 111.9(4)
C42 N6 Cr1 127.9(3)
C56 B1 C64 110.0(4)
C56 B1 C72 105.7(4)
C64 B1 C72 114.1(4)
C56 B1 C48 111.4(4)
C64 B1 C48 103.5(4)
C72 B1 C48 112.4(4)
C96 B2 C80 110.9(4)
C96 B2 C104 111.7(4)
C80 B2 C104 108.7(4)
C96 B2 C88 109.4(4)
C80 B2 C88 109.2(4)
C104 B2 C88 106.8(4)
N1 C1 C2 117.2(5)
N2 C2 C1 118.7(4)
C4 C3 C8 109.3(5)
C5 C4 C3 110.4(5)
C6 C5 C4 112.5(5)
C5 C6 C7 111.3(5)
C8 C7 C6 110.8(5)
N1 C8 C7 110.9(4)
N1 C8 C3 113.3(4)
C7 C8 C3 110.0(4)
C10 C9 C14 111.1(5)
C11 C10 C9 110.6(5)
C12 C11 C10 111.6(5)
C11 C12 C13 110.7(6)
C14 C13 C12 111.7(5)
N2 C14 C13 109.0(4)
N2 C14 C9 114.9(4)
C13 C14 C9 109.6(4)
N3 C15 C16 116.5(4)
N4 C16 C15 118.0(4)
C22 C17 C18 109.6(4)
C19 C18 C17 110.3(5)
C18 C19 C20 110.5(5)
C21 C20 C19 110.5(5)
C22 C21 C20 111.6(4)
N3 C22 C21 114.0(4)
N3 C22 C17 110.9(4)
C21 C22 C17 110.5(4)
C24 C23 C28 112.5(6)
C23 C24 C25 110.1(6)
C26 C25 C24 112.5(6)
C25 C26 C27 111.2(6)
C28 C27 C26 109.2(6)
N4 C28 C27 113.7(5)
N4 C28 C23 109.1(4)
C27 C28 C23 111.2(5)
N5 C29 C30 116.2(5)
N6 C30 C29 118.6(5)
C32 C31 C36 111.8(5)
C31 C32 C33 111.3(5)
C32 C33 C34 110.4(5)
C33 C34 C35 111.4(5)
C36 C35 C34 111.2(5)
N5 C36 C35 109.8(4)
N5 C36 C31 114.8(4)
C35 C36 C31 109.7(4)
C42 C37 C38 109.5(6)
C39 C38 C37 110.2(6)
C38 C39 C40 110.8(5)
C39 C40 C41 111.5(6)
C42 C41 C40 110.4(5)
N6 C42 C37 114.8(5)
N6 C42 C41 109.8(4)
C37 C42 C41 109.8(5)
C48 C43 C44 120.4(5)
C45 C44 C43 121.5(5)
C45 C44 C49 120.4(5)
C43 C44 C49 118.1(5)
C44 C45 C46 118.6(5)
C45 C46 C47 120.6(5)
C45 C46 C50 121.3(5)
C47 C46 C50 118.1(5)
C48 C47 C46 121.6(5)
C47 C48 C43 117.1(5)
C47 C48 B1 120.5(4)
C43 C48 B1 122.2(5)
F2 C49 F3 104.8(5)
F2 C49 F1 105.3(6)
F3 C49 F1 106.6(5)
F2 C49 C44 115.2(5)
F3 C49 C44 112.8(5)
F1 C49 C44 111.6(5)
F6 C50 F4 106.1(6)
F6 C50 F5 104.5(5)
F4 C50 F5 103.7(6)
F6 C50 C46 114.8(5)
F4 C50 C46 113.1(5)
F5 C50 C46 113.6(5)
C56 C51 C52 122.2(6)
C53 C52 C51 120.4(7)
C53 C52 C57 121.7(7)
C51 C52 C57 117.7(7)
C54 C53 C52 118.2(7)
C53 C54 C55 121.9(7)
C53 C54 C58 121.3(7)
C55 C54 C58 116.8(7)
C56 C55 C54 120.1(6)
C51 C56 C55 117.1(5)
C51 C56 B1 124.0(5)
C55 C56 B1 118.9(5)
F8 C57 F9 107.0(9)
F8 C57 F7 107.7(7)
F9 C57 F7 102.2(7)
F8 C57 C52 114.6(7)
F9 C57 C52 113.9(6)
F7 C57 C52 110.6(8)
F12 C58 F11 105.6(9)
F12 C58 F10 104.1(6)
F11 C58 F10 106.7(6)
F12 C58 C54 114.1(6)
F11 C58 C54 113.5(6)
F10 C58 C54 112.0(8)
C60 C59 C64 121.9(5)
C61 C60 C59 121.0(5)
C61 C60 C65 120.0(5)
C59 C60 C65 118.9(6)
C60 C61 C62 119.4(5)
C61 C62 C63 119.6(5)
C61 C62 C66 120.7(5)
C63 C62 C66 119.6(5)
C64 C63 C62 122.4(5)
C63 C64 C59 115.7(5)
C63 C64 B1 124.2(4)
C59 C64 B1 119.9(4)
F13 C65 F14 105.9(7)
F13 C65 F15 104.4(6)
F14 C65 F15 101.0(6)
F13 C65 C60 114.7(6)
F14 C65 C60 114.1(6)
F15 C65 C60 115.2(6)
F16 C66 F18 108.3(5)
F16 C66 F17 105.0(5)
F18 C66 F17 102.6(5)
F16 C66 C62 113.6(5)
F18 C66 C62 113.3(5)
F17 C66 C62 113.2(5)
C68 C67 C72 122.4(6)
C67 C68 C69 121.1(6)
C67 C68 C74 120.4(7)
C69 C68 C74 118.4(7)
C68 C69 C70 117.9(6)
C71 C70 C69 121.1(6)
C71 C70 C73 118.3(7)
C69 C70 C73 120.7(6)
C70 C71 C72 121.3(6)
C67 C72 C71 116.1(5)
C67 C72 B1 122.6(5)
C71 C72 B1 120.7(5)
F21 C73 F19 107.8(8)
F21 C73 F20 100.6(8)
F19 C73 F20 94.1(8)
F21 C73 C70 118.3(8)
F19 C73 C70 116.5(8)
F20 C73 C70 115.9(8)
F22 C74 F24 111.8(9)
F22 C74 C68 120.7(8)
F24 C74 C68 120.8(7)
F22 C74 F23 94.2(8)
F24 C74 F23 94.3(8)
C68 C74 F23 106.5(10)
C76 C75 C80 122.4(4)
C77 C76 C75 120.3(4)
C77 C76 C81 120.2(4)
C75 C76 C81 119.5(4)
C78 C77 C76 118.9(4)
C77 C78 C79 120.4(4)
C77 C78 C82 119.9(4)
C79 C78 C82 119.6(4)
C80 C79 C78 122.8(4)
C79 C80 C75 115.2(4)
C79 C80 B2 122.1(4)
C75 C80 B2 122.8(4)
F27 C81 F25 106.0(4)
F27 C81 F26 106.5(4)
F25 C81 F26 106.1(4)
F27 C81 C76 112.4(4)
F25 C81 C76 112.4(4)
F26 C81 C76 112.9(4)
F29 C82 F30 105.9(4)
F29 C82 F28 106.4(4)
F30 C82 F28 104.9(4)
F29 C82 C78 111.9(4)
F30 C82 C78 113.3(4)
F28 C82 C78 113.8(4)
C88 C83 C84 123.4(4)
C85 C84 C83 119.4(5)
C85 C84 C89 121.2(5)
C83 C84 C89 119.4(5)
C86 C85 C84 118.7(5)
C85 C86 C87 120.5(4)
C85 C86 C90 119.0(5)
C87 C86 C90 120.5(5)
C88 C87 C86 122.4(5)
C87 C88 C83 115.5(4)
C87 C88 B2 122.6(4)
C83 C88 B2 121.8(4)
F31 C89 F33 107.2(5)
F31 C89 F32 105.4(5)
F33 C89 F32 102.9(5)
F31 C89 C84 115.0(5)
F33 C89 C84 112.0(5)
F32 C89 C84 113.3(5)
F35' C90 F36' 107.3(6)
F34 C90 F35 107.4(6)
F35' C90 F34' 105.5(6)
F36' C90 F34' 99.9(6)
F34 C90 F36 99.0(6)
F35 C90 F36 99.9(6)
F35' C90 C86 115.5(6)
F34 C90 C86 117.6(6)
F36' C90 C86 113.3(5)
F35 C90 C86 114.6(6)
F34' C90 C86 113.9(5)
F36 C90 C86 116.0(5)
C96 C91 C92 122.4(4)
C93 C92 C91 120.2(5)
C93 C92 C97 120.5(5)
C91 C92 C97 119.2(5)
C92 C93 C94 119.1(5)
C93 C94 C95 119.7(4)
C93 C94 C98 121.7(5)
C95 C94 C98 118.6(5)
C94 C95 C96 123.7(4)
C91 C96 C95 114.9(4)
C91 C96 B2 124.3(4)
C95 C96 B2 120.7(4)
F37' C97 F38' 105.0(6)
F38 C97 F39 103.3(10)
F38 C97 F37 104.1(9)
F39 C97 F37 107.0(10)
F37' C97 F39' 106.4(6)
F38' C97 F39' 103.2(5)
F38 C97 C92 115.9(11)
F37' C97 C92 113.9(5)
F38' C97 C92 114.2(6)
F39 C97 C92 113.7(13)
F37 C97 C92 111.8(12)
F39' C97 C92 113.2(6)
F40 C98 F42 104.6(5)
F40 C98 F41 103.8(5)
F42 C98 F41 106.4(5)
F40 C98 C94 114.2(5)
F42 C98 C94 114.5(5)
F41 C98 C94 112.4(5)
C100 C99 C104 122.3(5)
C99 C100 C101 121.0(5)
C99 C100 C105 119.1(5)
C101 C100 C105 119.9(5)
C102 C101 C100 118.5(5)
C101 C102 C103 119.9(5)
C101 C102 C106 119.5(5)
C103 C102 C106 120.5(5)
C104 C103 C102 123.3(5)
C103 C104 C99 115.0(4)
C103 C104 B2 123.9(4)
C99 C104 B2 121.2(4)
F44 C105 F43 105.3(4)
F44 C105 F45 103.0(4)
F43 C105 F45 103.6(5)
F44 C105 C100 115.0(4)
F43 C105 C100 114.9(4)
F45 C105 C100 113.6(4)
F47' C106 F46' 109.8(7)
F46 C106 F47 106.3(7)
F46 C106 F48 104.3(7)
F47 C106 F48 102.7(6)
F47' C106 F48' 105.3(7)
F46' C106 F48' 99.5(6)
F47' C106 C102 117.3(6)
F46 C106 C102 115.8(6)
F46' C106 C102 111.8(6)
F47 C106 C102 114.0(6)
F48 C106 C102 112.4(6)
F48' C106 C102 111.5(6)

loop_
_geom_bond_atom_site_label_1
_geom_bond_atom_site_label_2
_geom_bond_distance
Cr1 N5 2.043(4)
Cr1 N4 2.045(4)
Cr1 N3 2.058(4)
Cr1 N6 2.076(4)
Cr1 N1 2.084(4)
Cr1 N2 2.102(4)
N1 C1 1.298(6)
N1 C8 1.482(6)
N2 C2 1.289(6)
N2 C14 1.487(6)
N3 C15 1.322(6)
N3 C22 1.495(6)
N4 C16 1.297(6)
N4 C28 1.517(6)
N5 C29 1.306(6)
N5 C36 1.486(6)
N6 C30 1.285(7)
N6 C42 1.490(7)
B1 C56 1.642(8)
B1 C64 1.649(7)
B1 C72 1.655(8)
B1 C48 1.656(8)
B2 C96 1.637(7)
B2 C80 1.647(7)
B2 C104 1.657(7)
B2 C88 1.692(7)
C1 C2 1.442(7)
C3 C4 1.538(8)
C3 C8 1.539(7)
C4 C5 1.505(8)
C5 C6 1.498(8)
C6 C7 1.541(7)
C7 C8 1.525(7)
C9 C10 1.528(8)
C9 C14 1.539(7)
C10 C11 1.522(8)
C11 C12 1.507(9)
C12 C13 1.549(8)
C13 C14 1.536(7)
C15 C16 1.411(7)
C17 C22 1.526(7)
C17 C18 1.555(7)
C18 C19 1.519(8)
C19 C20 1.534(8)
C20 C21 1.517(7)
C21 C22 1.515(7)
C23 C24 1.525(8)
C23 C28 1.528(8)
C24 C25 1.540(10)
C25 C26 1.526(10)
C26 C27 1.551(8)
C27 C28 1.516(8)
C29 C30 1.429(8)
C31 C32 1.512(8)
C31 C36 1.531(7)
C32 C33 1.522(8)
C33 C34 1.527(8)
C34 C35 1.550(8)
C35 C36 1.528(7)
C37 C42 1.529(8)
C37 C38 1.558(10)
C38 C39 1.511(10)
C39 C40 1.526(9)
C40 C41 1.536(8)
C41 C42 1.534(7)
C43 C48 1.409(7)
C43 C44 1.411(7)
C44 C45 1.383(7)
C44 C49 1.479(8)
C45 C46 1.384(7)
C46 C47 1.409(7)
C46 C50 1.462(8)
C47 C48 1.399(7)
C49 F2 1.304(7)
C49 F3 1.339(7)
C49 F1 1.354(7)
C50 F6 1.293(7)
C50 F4 1.305(7)
C50 F5 1.315(7)
C51 C56 1.397(8)
C51 C52 1.400(8)
C52 C53 1.402(10)
C52 C57 1.481(11)
C53 C54 1.375(10)
C54 C55 1.422(8)
C54 C58 1.491(10)
C55 C56 1.412(8)
C57 F8 1.243(9)
C57 F9 1.350(9)
C57 F7 1.371(10)
C58 F12 1.329(9)
C58 F11 1.334(9)
C58 F10 1.341(9)
C59 C60 1.378(7)
C59 C64 1.419(7)
C60 C61 1.375(8)
C60 C65 1.486(8)
C61 C62 1.381(7)
C62 C63 1.409(7)
C62 C66 1.489(8)
C63 C64 1.390(7)
C65 F13 1.283(8)
C65 F14 1.309(8)
C65 F15 1.311(8)
C66 F16 1.313(7)
C66 F18 1.340(7)
C66 F17 1.350(7)
C67 C68 1.364(8)
C67 C72 1.397(8)
C68 C69 1.371(9)
C68 C74 1.421(11)
C69 C70 1.392(9)
C70 C71 1.379(8)
C70 C73 1.474(10)
C71 C72 1.397(7)
C73 F21 1.230(8)
C73 F19 1.262(9)
C73 F20 1.363(10)
C74 F22 1.252(8)
C74 F24 1.257(9)
C74 F23 1.431(12)
C75 C76 1.399(6)
C75 C80 1.410(6)
C76 C77 1.383(6)
C76 C81 1.506(7)
C77 C78 1.374(6)
C78 C79 1.403(6)
C78 C82 1.492(7)
C79 C80 1.393(6)
C81 F27 1.333(6)
C81 F25 1.337(6)
C81 F26 1.344(6)
C82 F29 1.325(6)
C82 F30 1.335(6)
C82 F28 1.343(6)
C83 C88 1.396(6)
C83 C84 1.398(7)
C84 C85 1.396(7)
C84 C89 1.479(7)
C85 C86 1.389(7)
C86 C87 1.399(7)
C86 C90 1.451(7)
C87 C88 1.396(6)
C89 F31 1.310(7)
C89 F33 1.331(7)
C89 F32 1.338(6)
C90 F35' 1.296(7)
C90 F34 1.317(8)
C90 F36' 1.333(8)
C90 F35 1.362(8)
C90 F34' 1.374(8)
C90 F36 1.396(8)
C91 C96 1.381(6)
C91 C92 1.413(7)
C92 C93 1.377(7)
C92 C97 1.479(8)
C93 C94 1.378(7)
C94 C95 1.381(6)
C94 C98 1.487(7)
C95 C96 1.409(6)
C97 F38 1.355(12)
C97 F37' 1.326(7)
C97 F38' 1.339(7)
C97 F39 1.330(12)
C97 F37 1.329(12)
C97 F39' 1.357(8)
C98 F40 1.309(7)
C98 F42 1.310(6)
C98 F41 1.331(7)
C99 C100 1.393(7)
C99 C104 1.407(7)
C100 C101 1.395(7)
C100 C105 1.467(7)
C101 C102 1.377(7)
C102 C103 1.409(6)
C102 C106 1.467(7)
C103 C104 1.401(6)
C105 F44 1.328(6)
C105 F43 1.328(6)
C105 F45 1.339(6)
C106 F47' 1.287(9)
C106 F46 1.298(9)
C106 F46' 1.357(10)
C106 F47 1.359(9)
C106 F48 1.361(9)
C106 F48' 1.383(9)
